data_7231984
loop_
_publ_author_name
'Ni, Zhi-Hui'
'Li, Hai-Lou'
'Li, Xu-Yan'
'Yang, Guo-Yu'

_publ_section_title
;
 Zr4-Substituted polyoxometalate dimers decorated by d-tartaric
 acid/glycolic acid: syntheses, structures and optical/electrochemical
 properties
;
_journal_issue 5
_journal_name_full CrystEngComm
_journal_page_first 876
_journal_paper_doi 10.1039/C8CE01936C
_journal_volume 21
_journal_year 2019
_chemical_formula_sum 'C4 H72 Ge2 K2 O112 W20 Zr4'
_chemical_formula_weight 6177.88
_space_group_IT_number 4
_space_group_name_Hall 'P 2yb'
_space_group_name_H-M_alt 'P 1 21 1'
_symmetry_space_group_name_Hall 'P 2yb'
_symmetry_space_group_name_H-M 'P 1 21 1'
_atom_sites_solution_hydrogens geom
_atom_sites_solution_primary direct
_atom_sites_solution_secondary difmap
_audit_creation_method SHELXL-97
_audit_update_record
;
2018-10-22 deposited with the CCDC.
2018-12-11 downloaded from the CCDC.
;
_cell_angle_alpha 90.00
_cell_angle_beta 109.631(4)
_cell_angle_gamma 90.00
_cell_formula_units_Z 2
_cell_length_a 21.3684(7)
_cell_length_b 12.7595(4)
_cell_length_c 22.3975(8)
_cell_measurement_temperature 293(2)
_cell_volume 5751.7(4)
_computing_structure_refinement 'SHELXL-97 (Sheldrick, 2008)'
_computing_structure_solution 'SHELXS-97 (Sheldrick, 2008)'
_diffrn_ambient_temperature 293(2)
_diffrn_measured_fraction_theta_full 0.998
_diffrn_measured_fraction_theta_max 0.998
_diffrn_radiation_monochromator graphite
_diffrn_radiation_source 'fine-focus sealed tube'
_diffrn_radiation_type MoK\a
_diffrn_radiation_wavelength 0.71073
_diffrn_reflns_av_R_equivalents 0.0499
_diffrn_reflns_av_sigmaI/netI 0.0671
_diffrn_reflns_limit_h_max 25
_diffrn_reflns_limit_h_min -25
_diffrn_reflns_limit_k_max 15
_diffrn_reflns_limit_k_min -12
_diffrn_reflns_limit_l_max 26
_diffrn_reflns_limit_l_min -23
_diffrn_reflns_number 37667
_diffrn_reflns_theta_full 25.00
_diffrn_reflns_theta_max 25.00
_diffrn_reflns_theta_min 2.90
_exptl_absorpt_coefficient_mu 20.949
_exptl_absorpt_correction_T_max 0.2285
_exptl_absorpt_correction_T_min 0.1715
_exptl_crystal_density_diffrn 3.567
_exptl_crystal_density_method 'not measured'
_exptl_crystal_F_000 5468
_exptl_crystal_size_max 0.13
_exptl_crystal_size_mid 0.11
_exptl_crystal_size_min 0.10
_refine_diff_density_max 3.570
_refine_diff_density_min -2.739
_refine_diff_density_rms 0.443
_refine_ls_abs_structure_details 'Flack H D (1983), Acta Cryst. A39, 876-881'
_refine_ls_abs_structure_Flack 0.00
_refine_ls_extinction_method none
_refine_ls_goodness_of_fit_ref 1.000
_refine_ls_hydrogen_treatment mixed
_refine_ls_matrix_type full
_refine_ls_number_parameters 1182
_refine_ls_number_reflns 17402
_refine_ls_number_restraints 619
_refine_ls_restrained_S_all 0.982
_refine_ls_R_factor_all 0.0821
_refine_ls_R_factor_gt 0.0612
_refine_ls_shift/su_max 0.000
_refine_ls_shift/su_mean 0.000
_refine_ls_structure_factor_coef Fsqd
_refine_ls_weighting_details 'calc w=1/[\s^2^(Fo^2^)+(0.1000P)^2^+200.3385P] where P=(Fo^2^+2Fc^2^)/3'
_refine_ls_weighting_scheme calc
_refine_ls_wR_factor_gt 0.1664
_refine_ls_wR_factor_ref 0.1809
_reflns_number_gt 14022
_reflns_number_total 17402
_reflns_threshold_expression >2sigma(I)
_cod_data_source_file c8ce01936c2.cif
_cod_data_source_block a_CCDC1
_cod_depositor_comments 'Adding full bibliography for 7231983--7231984.cif.'
_cod_original_cell_volume 5751.7(3)
_cod_database_code 7231984

loop_
_symmetry_equiv_pos_as_xyz
'x, y, z'
'-x, y+1/2, -z'

loop_
_atom_site_label
_atom_site_type_symbol
_atom_site_fract_x
_atom_site_fract_y
_atom_site_fract_z
_atom_site_U_iso_or_equiv
_atom_site_adp_type
_atom_site_occupancy
_atom_site_symmetry_multiplicity
_atom_site_calc_flag
_atom_site_refinement_flags
W1 W -0.13692(7) 0.49556(15) 0.78013(7) 0.0253(4) Uani 1 1 d .
W2 W 0.41161(6) 0.27858(15) 0.91879(8) 0.0311(4) Uani 1 1 d .
W3 W -0.36675(6) 0.17189(15) 0.70798(7) 0.0262(4) Uani 1 1 d .
W4 W 0.14102(7) 0.15675(16) 0.71959(7) 0.0279(4) Uani 1 1 d .
W5 W -0.20696(6) 0.12395(15) 0.79360(7) 0.0268(4) Uani 1 1 d .
W6 W 0.21278(6) 0.52818(15) 0.70753(7) 0.0255(4) Uani 1 1 d .
W7 W 0.37258(6) 0.47748(15) 0.79127(7) 0.0278(4) Uani 1 1 d .
W8 W -0.28127(6) 0.50038(14) 0.55042(7) 0.0236(4) Uani 1 1 d .
W9 W -0.27703(7) 0.35114(16) 0.81097(7) 0.0297(4) Uani 1 1 d .
W10 W 0.21227(7) 0.39679(17) 0.96766(7) 0.0324(4) Uani 1 1 d .
W11 W -0.16706(7) 0.06914(15) 0.64918(8) 0.0289(4) Uani 1 1 d .
W12 W -0.32730(7) 0.11594(15) 0.56112(7) 0.0286(4) Uani 1 1 d .
W13 W 0.28106(7) 0.30018(16) 0.68748(7) 0.0318(4) Uani 1 1 d .
W14 W -0.40552(6) 0.36848(15) 0.57919(7) 0.0266(4) Uani 1 1 d .
W15 W 0.28747(6) 0.14812(16) 0.94834(7) 0.0302(4) Uani 1 1 d .
W16 W 0.32006(7) 0.10230(16) 0.81393(8) 0.0346(4) Uani 1 1 d .
W17 W 0.33554(7) 0.53119(17) 0.93942(8) 0.0358(5) Uani 1 1 d .
W18 W 0.17561(7) 0.58052(15) 0.85321(8) 0.0286(4) Uani 1 1 d .
W19 W -0.31600(7) 0.54769(15) 0.68372(8) 0.0284(4) Uani 1 1 d .
W20 W -0.20388(7) 0.25202(15) 0.53380(7) 0.0273(4) Uani 1 1 d .
Zr1 Zr -0.09475(13) 0.4645(3) 0.64202(15) 0.0200(8) Uani 1 1 d .
Zr2 Zr -0.06077(13) 0.2676(3) 0.76740(15) 0.0181(8) Uani 1 1 d .
Zr3 Zr 0.06704(14) 0.3861(3) 0.73587(15) 0.0204(9) Uani 1 1 d .
Zr4 Zr 0.10101(15) 0.1858(4) 0.85982(18) 0.0274(9) Uani 1 1 d .
Ge1 Ge 0.24112(16) 0.3383(4) 0.82669(18) 0.0238(9) Uani 1 1 d .
Ge2 Ge -0.23398(14) 0.3117(3) 0.67365(16) 0.0117(7) Uani 1 1 d .
K1 K 0.8152(9) 0.727(2) 0.6535(8) 0.049(5) Uani 0.50 1 d P
K2 K 0.1894(14) 0.913(2) 0.8425(17) 0.093(10) Uani 0.50 1 d P
K3 K -0.0232(10) 0.1718(19) 0.5804(9) 0.060(5) Uiso 0.50 1 d P
K4 K 0.0314(13) 0.440(2) 0.9312(12) 0.086(7) Uiso 0.50 1 d P
O1 O 0.0431(11) 0.295(2) 0.7983(11) 0.032(6) Uani 1 1 d U
O2 O 0.1593(9) 0.2878(19) 0.7902(9) 0.012(4) Uani 1 1 d U
O3 O -0.0351(9) 0.3505(19) 0.6976(9) 0.013(4) Uani 1 1 d U
O4 O -0.1563(10) 0.365(2) 0.7041(10) 0.021(5) Uani 1 1 d U
O5 O -0.1038(11) 0.154(2) 0.6900(11) 0.029(5) Uani 1 1 d U
O6 O 0.3267(8) 0.2016(17) 0.7511(8) 0.003(4) Uani 1 1 d U
O7 O 0.1067(11) 0.500(2) 0.8003(11) 0.032(6) Uani 1 1 d U
O8 O -0.2278(9) 0.553(2) 0.7245(9) 0.018(5) Uani 1 1 d U
O9 O 0.2182(12) 0.099(3) 0.7761(12) 0.036(6) Uani 1 1 d U
O10 O 0.2431(9) 0.4427(17) 0.8810(9) 0.012(4) Uani 1 1 d U
O11 O -0.2622(7) 0.0195(12) 0.5929(6) 0.002(3) Uani 1 1 d U
O12 O -0.1426(9) 0.325(2) 0.5835(9) 0.016(4) Uani 1 1 d U
O13 O 0.1908(11) 0.251(2) 0.6804(11) 0.032(6) Uani 1 1 d U
O14 O -0.2029(11) 0.065(2) 0.7193(11) 0.029(6) Uani 1 1 d U
O15 O -0.1990(9) 0.4178(17) 0.8134(9) 0.013(4) Uani 1 1 d U
O16 O -0.3233(11) 0.456(2) 0.7478(12) 0.030(6) Uani 1 1 d U
O17 O 0.2985(11) 0.245(2) 0.8639(12) 0.031(6) Uani 1 1 d U
O18 O 0.1473(12) 0.316(3) 0.9126(12) 0.036(6) Uani 1 1 d U
O19 O 0.0768(11) 0.262(2) 0.6782(11) 0.030(6) Uani 1 1 d U
O20 O 0.3511(13) 0.546(3) 0.8556(12) 0.043(7) Uani 1 1 d U
O21 O -0.1377(10) 0.202(2) 0.7971(10) 0.020(5) Uani 1 1 d U
O22 O -0.2930(9) 0.4011(19) 0.6328(9) 0.014(4) Uani 1 1 d U
O23 O 0.1388(11) 0.451(3) 0.6987(12) 0.031(6) Uani 1 1 d U
O24 O -0.0989(11) 0.546(3) 0.7227(11) 0.030(6) Uani 1 1 d U
O25 O 0.1040(11) 0.105(3) 0.7754(11) 0.030(6) Uani 1 1 d U
O26 O -0.3044(11) 0.078(2) 0.7614(11) 0.030(6) Uani 1 1 d U
O27 O -0.3073(10) 0.600(2) 0.6090(10) 0.023(5) Uani 1 1 d U
O28 O 0.3625(11) 0.385(2) 0.7195(11) 0.033(6) Uani 1 1 d U
O29 O 0.2055(12) 0.596(3) 0.7842(12) 0.037(6) Uani 1 1 d U
O30 O -0.0709(10) 0.402(2) 0.8169(10) 0.021(5) Uani 1 1 d U
O31 O -0.2651(8) 0.2594(17) 0.7318(8) 0.008(4) Uani 1 1 d U
O32 O -0.3494(9) 0.114(2) 0.6354(9) 0.020(5) Uani 1 1 d U
O33 O 0.2719(12) 0.403(2) 0.7732(11) 0.034(6) Uani 1 1 d U
O34 O -0.3562(12) 0.266(2) 0.7750(12) 0.034(6) Uani 1 1 d U
O35 O -0.4034(10) 0.493(2) 0.6250(10) 0.029(5) Uani 1 1 d U
O36 O 0.4419(11) 0.535(2) 0.7941(11) 0.030(6) Uani 1 1 d U
O37 O -0.1386(13) 0.162(2) 0.5996(12) 0.050(6) Uani 1 1 d U
O38 O 0.1985(10) 0.142(2) 0.9050(10) 0.024(5) Uani 1 1 d U
O39 O -0.2340(10) 0.221(2) 0.6183(10) 0.026(5) Uani 1 1 d U
O40 O -0.2369(11) 0.216(3) 0.8464(11) 0.030(6) Uani 1 1 d U
O41 O 0.1670(7) 0.5301(13) 0.9316(7) 0.004(3) Uani 1 1 d U
O42 O -0.3754(10) 0.249(2) 0.5497(11) 0.024(5) Uani 1 1 d U
O43 O 0.3828(13) 0.195(3) 0.9728(13) 0.038(6) Uani 1 1 d U
O44 O 0.2728(12) 0.283(3) 0.9841(12) 0.033(6) Uani 1 1 d U
O45 O -0.4899(13) 0.365(3) 0.5365(13) 0.045(7) Uani 1 1 d U
O46 O 0.3099(14) 0.058(3) 0.8958(15) 0.055(8) Uani 1 1 d U
O47 O 0.4051(11) 0.161(2) 0.8596(11) 0.037(6) Uani 1 1 d U
O48 O 0.1811(13) 0.632(3) 0.6560(13) 0.043(7) Uani 1 1 d U
O49 O 0.2779(10) 0.6164(19) 0.8707(10) 0.034(5) Uani 1 1 d U
O50 O 0.3041(12) 0.446(2) 0.9923(11) 0.043(6) Uani 1 1 d U
O51 O -0.4390(13) 0.102(3) 0.7060(13) 0.044(7) Uani 1 1 d U
O52 O 0.2926(10) 0.239(2) 0.6217(10) 0.026(5) Uani 1 1 d U
O53 O 0.2325(11) 0.430(2) 0.6496(11) 0.026(5) Uani 1 1 d U
O54 O -0.1942(14) 0.516(3) 0.6012(14) 0.050(8) Uani 1 1 d U
O55 O 0.3800(14) 0.403(3) 0.9497(13) 0.044(7) Uani 1 1 d U
O56 O 0.4933(12) 0.277(3) 0.9579(12) 0.041(7) Uani 1 1 d U
O57 O 0.3081(12) 0.561(2) 0.7343(12) 0.036(6) Uani 1 1 d U
O58 O -0.2880(8) 0.1638(14) 0.5034(7) 0.010(3) Uani 1 1 d U
O59 O -0.4024(10) 0.283(2) 0.6499(10) 0.025(5) Uani 1 1 d U
O60 O 0.3424(13) -0.010(3) 0.7853(13) 0.042(6) Uani 1 1 d U
O61 O -0.2640(11) 0.367(2) 0.5216(11) 0.026(5) Uani 1 1 d U
O62 O -0.3744(13) 0.455(3) 0.5267(13) 0.039(7) Uani 1 1 d U
O63 O 0.4049(12) 0.354(3) 0.8437(12) 0.038(6) Uani 1 1 d U
O64 O 0.0083(8) 0.5179(16) 0.6783(8) 0.015(4) Uani 1 1 d U
O65 O -0.1823(12) 0.028(3) 0.8489(12) 0.037(6) Uani 1 1 d U
O66 O -0.0083(14) 0.155(3) 0.8357(14) 0.060(8) Uani 1 1 d U
O67 O -0.1168(11) 0.592(2) 0.8377(11) 0.031(6) Uani 1 1 d U
O68 O -0.3447(15) 0.667(3) 0.7022(15) 0.062(9) Uani 1 1 d U
O69 O 0.0623(12) 0.636(2) 0.5529(11) 0.046(6) Uani 1 1 d U
O70 O -0.2895(15) 0.389(3) 0.8797(14) 0.058(8) Uani 1 1 d U
O71 O -0.2919(11) 0.572(2) 0.4829(11) 0.038(6) Uani 1 1 d U
O72 O 0.1953(12) 0.398(3) 1.0380(12) 0.039(6) Uani 1 1 d U
O73 O -0.1330(14) -0.054(3) 0.6487(14) 0.049(7) Uani 1 1 d U
O74 O -0.3877(12) 0.038(3) 0.5139(12) 0.040(6) Uani 1 1 d U
O75 O 0.1317(14) 0.693(3) 0.8436(14) 0.049(7) Uani 1 1 d U
O76 O 0.2956(11) 0.056(2) 1.0080(11) 0.038(6) Uani 1 1 d U
O77 O -0.1814(13) 0.244(3) 0.4655(13) 0.045(7) Uani 1 1 d U
O78 O -0.0847(11) 0.640(2) 0.6260(11) 0.036(6) Uani 1 1 d U
O79 O -0.0725(9) 0.4707(17) 0.5523(9) 0.027(4) Uani 1 1 d U
O80 O 0.3997(16) 0.615(3) 0.9899(16) 0.065(9) Uani 1 1 d U
O81 O -0.0395(14) 0.538(3) 0.4846(13) 0.063(7) Uani 1 1 d U
O82 O 0.1246(16) 0.062(4) 0.6615(16) 0.067(9) Uani 1 1 d U
O83 O -0.0204(15) 0.763(3) 0.6173(14) 0.068(8) Uani 1 1 d U
C1 C 0.0248(14) 0.594(3) 0.6401(13) 0.027(6) Uani 1 1 d U
H1 H 0.0660 0.6287 0.6658 0.032 Uiso 1 1 calc R
C2 C -0.0297(15) 0.673(3) 0.6248(14) 0.030(7) Uani 1 1 d U
C3 C 0.0344(14) 0.554(3) 0.5810(13) 0.028(6) Uani 1 1 d U
H3 H 0.0672 0.4978 0.5936 0.033 Uiso 1 1 calc R
C4 C -0.0280(15) 0.508(3) 0.5380(14) 0.029(7) Uiso 1 1 d .
O1W O 0.492(3) 0.179(5) 0.431(2) 0.15(2) Uiso 1 1 d .
O2W O 0.585(2) 0.238(4) 0.894(2) 0.119(12) Uani 1 1 d U
O3W O 0.842(3) 0.814(6) 0.771(3) 0.19(3) Uiso 1 1 d .
O4W O 0.7004(19) 0.872(3) 0.6843(17) 0.095(10) Uani 1 1 d U
O5W O 0.474(2) 0.051(5) 0.046(2) 0.134(15) Uani 1 1 d U
O6W O 0.4642(15) 0.224(3) 0.7565(14) 0.069(9) Uani 1 1 d U
O7W O 0.601(2) 0.301(4) 0.4135(18) 0.094(12) Uani 1 1 d U
O8W O 0.392(2) 0.316(4) 0.093(2) 0.109(13) Uani 1 1 d U
O9W O 0.826(2) 0.636(4) 0.4620(19) 0.097(12) Uani 1 1 d U
O10W O 0.8215(17) 0.542(3) 0.9401(16) 0.079(10) Uani 1 1 d U
O11W O 0.3908(17) 0.293(3) 0.4413(16) 0.084(10) Uani 1 1 d U
O12W O 0.0154(16) 0.933(3) 0.7244(15) 0.074(8) Uani 1 1 d U
O13W O 0.9019(19) 0.352(4) 0.9394(18) 0.099(11) Uani 1 1 d U
O14W O 0.0997(18) 0.856(3) 0.6019(17) 0.091(10) Uani 1 1 d U
O15W O 0.655(2) 0.060(4) 0.8797(18) 0.104(12) Uani 1 1 d U
O16W O 0.0962(15) 0.022(3) 0.8872(15) 0.006(7) Uani 0.50 1 d PU
O17W O 0.522(2) 0.412(4) 0.7205(19) 0.027(9) Uani 0.50 1 d PU

loop_
_atom_site_aniso_label
_atom_site_aniso_U_11
_atom_site_aniso_U_22
_atom_site_aniso_U_33
_atom_site_aniso_U_23
_atom_site_aniso_U_13
_atom_site_aniso_U_12
W1 0.0220(6) 0.0275(11) 0.0245(8) -0.0065(8) 0.0054(6) -0.0086(7)
W2 0.0127(6) 0.0353(12) 0.0364(9) 0.0058(8) -0.0034(6) 0.0027(6)
W3 0.0160(6) 0.0267(11) 0.0374(9) 0.0044(8) 0.0110(6) -0.0043(6)
W4 0.0244(7) 0.0292(12) 0.0263(9) -0.0061(8) 0.0035(6) -0.0025(7)
W5 0.0189(6) 0.0293(11) 0.0318(9) 0.0110(8) 0.0080(6) -0.0044(6)
W6 0.0132(6) 0.0341(11) 0.0285(8) 0.0120(8) 0.0062(6) -0.0004(6)
W7 0.0108(6) 0.0359(12) 0.0336(9) 0.0047(8) 0.0032(6) -0.0020(6)
W8 0.0129(5) 0.0267(10) 0.0266(8) 0.0079(7) 0.0004(5) 0.0010(6)
W9 0.0262(7) 0.0414(13) 0.0262(8) -0.0035(8) 0.0150(6) -0.0055(7)
W10 0.0327(7) 0.0406(12) 0.0220(8) -0.0066(8) 0.0067(6) -0.0041(7)
W11 0.0258(7) 0.0211(10) 0.0406(9) 0.0018(8) 0.0124(6) 0.0025(6)
W12 0.0262(7) 0.0241(10) 0.0325(9) -0.0061(8) 0.0060(6) -0.0067(7)
W13 0.0277(7) 0.0404(13) 0.0310(9) -0.0039(9) 0.0146(6) 0.0006(8)
W14 0.0104(5) 0.0299(10) 0.0356(9) 0.0059(8) 0.0025(5) 0.0001(6)
W15 0.0191(6) 0.0328(12) 0.0310(9) 0.0129(8) -0.0015(6) 0.0018(7)
W16 0.0277(7) 0.0280(12) 0.0449(10) -0.0032(9) 0.0079(7) 0.0073(7)
W17 0.0269(7) 0.0383(13) 0.0341(9) -0.0090(9) -0.0004(6) -0.0082(7)
W18 0.0258(7) 0.0234(11) 0.0354(9) -0.0055(8) 0.0086(6) 0.0013(7)
W19 0.0230(6) 0.0220(10) 0.0420(9) -0.0008(8) 0.0134(6) 0.0043(7)
W20 0.0261(6) 0.0315(11) 0.0248(8) -0.0016(7) 0.0095(6) 0.0002(7)
Zr1 0.0093(12) 0.027(2) 0.0188(17) 0.0115(17) -0.0013(12) 0.0006(14)
Zr2 0.0067(12) 0.023(2) 0.0206(17) 0.0131(16) -0.0008(11) -0.0023(13)
Zr3 0.0098(12) 0.031(3) 0.0184(17) 0.0058(16) 0.0018(12) -0.0010(14)
Zr4 0.0172(14) 0.031(3) 0.028(2) 0.0091(19) -0.0004(14) 0.0005(16)
Ge1 0.0195(16) 0.024(3) 0.026(2) 0.0013(19) 0.0057(15) 0.0010(16)
Ge2 0.0070(12) 0.011(2) 0.0142(16) 0.0007(15) 0.0001(11) -0.0017(13)
K1 0.047(10) 0.061(16) 0.034(9) -0.010(9) 0.007(8) -0.006(10)
K2 0.096(18) 0.030(14) 0.18(3) -0.036(17) 0.08(2) -0.015(13)
O1 0.031(6) 0.032(6) 0.032(6) 0.0002(10) 0.011(2) -0.0003(10)
O2 0.012(4) 0.013(4) 0.012(4) 0.0000(10) 0.0042(17) -0.0001(10)
O3 0.013(4) 0.013(4) 0.013(4) 0.0002(10) 0.0043(17) -0.0003(10)
O4 0.021(5) 0.021(5) 0.021(5) -0.0001(10) 0.0070(19) 0.0000(10)
O5 0.029(5) 0.029(6) 0.029(5) 0.0001(10) 0.010(2) 0.0000(10)
O6 0.003(4) 0.003(4) 0.003(4) -0.0002(10) 0.0008(16) 0.0002(10)
O7 0.032(6) 0.032(6) 0.032(6) 0.0001(10) 0.011(2) 0.0000(10)
O8 0.019(5) 0.018(5) 0.018(5) 0.0000(10) 0.0058(18) -0.0001(10)
O9 0.036(6) 0.036(6) 0.036(6) -0.0003(10) 0.011(2) 0.0004(10)
O10 0.012(4) 0.012(4) 0.012(4) -0.0002(10) 0.0041(17) -0.0001(10)
O11 0.002(3) 0.002(3) 0.002(3) -0.0002(10) 0.0006(14) -0.0001(10)
O12 0.016(5) 0.016(5) 0.016(5) 0.0003(10) 0.0057(18) -0.0002(10)
O13 0.033(6) 0.032(6) 0.032(6) -0.0001(10) 0.011(2) -0.0004(10)
O14 0.029(6) 0.029(6) 0.029(6) 0.0002(10) 0.010(2) -0.0002(10)
O15 0.013(4) 0.013(4) 0.013(4) -0.0001(10) 0.0046(17) -0.0002(10)
O16 0.030(6) 0.030(6) 0.030(6) -0.0002(10) 0.010(2) 0.0001(10)
O17 0.031(6) 0.031(6) 0.031(6) -0.0001(10) 0.010(2) 0.0000(10)
O18 0.036(6) 0.037(6) 0.037(6) 0.0001(10) 0.013(2) 0.0000(10)
O19 0.030(6) 0.030(6) 0.030(6) -0.0002(10) 0.010(2) 0.0000(10)
O20 0.043(7) 0.043(7) 0.043(7) -0.0001(10) 0.014(2) 0.0000(10)
O21 0.020(5) 0.020(5) 0.020(5) 0.0002(10) 0.0066(19) -0.0002(10)
O22 0.014(4) 0.014(5) 0.014(4) 0.0000(10) 0.0045(18) -0.0003(10)
O23 0.031(6) 0.031(6) 0.031(6) 0.0003(10) 0.010(2) -0.0001(10)
O24 0.030(6) 0.030(6) 0.030(6) 0.0001(10) 0.010(2) -0.0002(10)
O25 0.030(6) 0.030(6) 0.030(6) 0.0000(10) 0.010(2) -0.0001(10)
O26 0.030(6) 0.030(6) 0.030(6) 0.0000(10) 0.010(2) 0.0001(10)
O27 0.023(5) 0.023(5) 0.023(5) 0.0002(10) 0.0076(19) 0.0000(10)
O28 0.033(6) 0.033(6) 0.033(6) 0.0001(10) 0.011(2) -0.0002(10)
O29 0.037(6) 0.037(7) 0.037(6) 0.0001(10) 0.012(2) -0.0001(10)
O30 0.021(5) 0.021(5) 0.021(5) -0.0001(10) 0.0070(19) -0.0002(10)
O31 0.007(4) 0.008(4) 0.008(4) -0.0001(10) 0.0027(16) -0.0003(10)
O32 0.020(5) 0.020(5) 0.020(5) -0.0001(10) 0.0068(18) 0.0000(10)
O33 0.034(6) 0.034(6) 0.034(6) -0.0001(10) 0.012(2) -0.0002(10)
O34 0.034(6) 0.034(6) 0.034(6) 0.0000(10) 0.012(2) -0.0001(10)
O35 0.029(5) 0.030(5) 0.030(5) -0.0001(10) 0.010(2) 0.0002(10)
O36 0.030(6) 0.030(6) 0.030(6) 0.0001(10) 0.010(2) -0.0002(10)
O37 0.050(6) 0.050(6) 0.050(6) 0.0002(10) 0.017(2) 0.0002(10)
O38 0.024(5) 0.024(5) 0.024(5) 0.0001(10) 0.008(2) 0.0000(10)
O39 0.026(5) 0.026(5) 0.026(5) -0.0001(10) 0.009(2) -0.0002(10)
O40 0.030(6) 0.030(6) 0.030(6) 0.0001(10) 0.010(2) 0.0001(10)
O41 0.004(3) 0.003(3) 0.004(3) -0.0002(10) 0.0010(14) 0.0001(10)
O42 0.024(5) 0.024(5) 0.024(5) 0.0001(10) 0.008(2) -0.0001(10)
O43 0.038(7) 0.038(7) 0.038(7) 0.0001(10) 0.013(2) -0.0001(10)
O44 0.033(6) 0.033(6) 0.033(6) 0.0001(10) 0.011(2) 0.0001(10)
O45 0.044(7) 0.045(7) 0.045(7) 0.0001(10) 0.015(3) 0.0002(10)
O46 0.055(8) 0.055(8) 0.055(8) 0.0000(10) 0.018(3) 0.0000(10)
O47 0.037(6) 0.037(6) 0.037(6) -0.0001(10) 0.012(2) 0.0002(10)
O48 0.043(7) 0.043(7) 0.043(7) 0.0004(10) 0.014(3) -0.0002(10)
O49 0.033(5) 0.033(5) 0.034(5) 0.0001(10) 0.0109(19) -0.0003(10)
O50 0.043(6) 0.044(6) 0.043(6) 0.0002(10) 0.014(2) -0.0007(10)
O51 0.044(7) 0.044(7) 0.045(7) 0.0001(10) 0.015(3) -0.0002(10)
O52 0.026(5) 0.026(5) 0.026(5) -0.0002(10) 0.009(2) 0.0000(10)
O53 0.026(5) 0.027(5) 0.026(5) 0.0001(10) 0.009(2) 0.0000(10)
O54 0.050(8) 0.050(8) 0.050(8) 0.0002(10) 0.017(3) -0.0001(10)
O55 0.044(7) 0.044(7) 0.044(7) 0.0001(10) 0.015(3) 0.0001(10)
O56 0.041(7) 0.041(7) 0.041(7) 0.0001(10) 0.014(2) 0.0001(10)
O57 0.036(6) 0.036(6) 0.036(6) 0.0001(10) 0.012(2) 0.0001(10)
O58 0.010(4) 0.009(4) 0.010(4) -0.0001(10) 0.0030(15) 0.0002(10)
O59 0.025(5) 0.025(5) 0.025(5) 0.0000(10) 0.008(2) 0.0001(10)
O60 0.042(7) 0.042(7) 0.043(7) 0.0000(10) 0.014(2) 0.0000(10)
O61 0.026(5) 0.026(5) 0.026(5) 0.0000(10) 0.009(2) 0.0000(10)
O62 0.039(7) 0.039(7) 0.039(7) 0.0001(10) 0.013(2) 0.0000(10)
O63 0.038(6) 0.038(6) 0.038(6) 0.0002(10) 0.013(2) -0.0001(10)
O64 0.015(4) 0.015(4) 0.015(4) 0.0003(10) 0.0047(16) -0.0001(10)
O65 0.037(6) 0.037(6) 0.036(6) 0.0004(10) 0.012(2) -0.0003(10)
O66 0.060(8) 0.060(8) 0.060(8) 0.0003(10) 0.020(3) -0.0002(10)
O67 0.031(6) 0.031(6) 0.031(6) -0.0003(10) 0.011(2) -0.0002(10)
O68 0.062(9) 0.062(9) 0.062(9) -0.0002(10) 0.021(3) 0.0000(10)
O69 0.046(6) 0.046(6) 0.046(6) 0.0004(10) 0.015(2) -0.0001(10)
O70 0.058(8) 0.058(8) 0.058(8) -0.0002(10) 0.020(3) 0.0000(10)
O71 0.038(6) 0.039(6) 0.038(6) 0.0002(10) 0.013(2) 0.0000(10)
O72 0.039(6) 0.039(6) 0.038(6) -0.0002(10) 0.013(2) 0.0000(10)
O73 0.049(8) 0.049(8) 0.049(8) -0.0002(10) 0.016(3) 0.0002(10)
O74 0.040(6) 0.040(6) 0.040(6) -0.0001(10) 0.013(2) -0.0002(10)
O75 0.049(7) 0.048(7) 0.049(7) -0.0002(10) 0.016(3) 0.0002(10)
O76 0.038(6) 0.037(6) 0.038(6) 0.0001(10) 0.012(2) 0.0001(10)
O77 0.045(7) 0.045(7) 0.045(7) 0.0000(10) 0.015(3) 0.0000(10)
O78 0.036(6) 0.036(6) 0.036(6) 0.0002(10) 0.012(2) 0.0001(10)
O79 0.027(5) 0.027(5) 0.026(5) 0.0002(10) 0.0090(18) -0.0004(10)
O80 0.065(9) 0.065(9) 0.065(9) -0.0001(10) 0.022(3) -0.0002(10)
O81 0.063(7) 0.063(8) 0.063(7) 0.0003(10) 0.021(3) -0.0003(10)
O82 0.067(9) 0.067(9) 0.067(9) -0.0002(10) 0.023(3) 0.0000(10)
O83 0.068(8) 0.068(8) 0.068(8) 0.0001(10) 0.023(3) 0.0000(10)
C1 0.027(6) 0.027(6) 0.027(6) 0.0003(10) 0.009(2) -0.0001(10)
C2 0.030(7) 0.030(7) 0.030(7) 0.0001(10) 0.010(2) -0.0002(10)
C3 0.028(7) 0.028(7) 0.028(7) 0.0000(10) 0.009(2) 0.0000(10)
O2W 0.119(12) 0.119(12) 0.119(12) 0.0000(7) 0.040(4) 0.0000(7)
O4W 0.095(10) 0.094(10) 0.095(10) 0.0001(7) 0.032(3) -0.0001(7)
O5W 0.134(15) 0.134(15) 0.134(15) 0.0000(10) 0.045(5) 0.0000(10)
O6W 0.069(9) 0.069(9) 0.069(9) 0.0000(10) 0.023(3) 0.0000(10)
O7W 0.094(12) 0.094(12) 0.094(12) 0.0000(10) 0.032(4) 0.0000(10)
O8W 0.109(13) 0.109(13) 0.109(13) -0.0001(10) 0.037(5) 0.0001(10)
O9W 0.097(12) 0.097(12) 0.097(12) 0.0001(10) 0.033(4) 0.0000(10)
O10W 0.079(10) 0.079(10) 0.079(10) -0.0001(10) 0.027(3) 0.0000(10)
O11W 0.084(10) 0.084(10) 0.084(10) -0.0001(10) 0.028(3) 0.0000(10)
O12W 0.074(9) 0.074(9) 0.075(9) -0.0001(10) 0.025(3) -0.0001(10)
O13W 0.099(11) 0.099(11) 0.099(11) 0.0000(10) 0.033(4) 0.0000(10)
O14W 0.091(10) 0.091(10) 0.091(10) 0.0000(10) 0.031(4) 0.0000(10)
O15W 0.104(12) 0.104(12) 0.104(12) 0.0001(10) 0.035(4) 0.0000(10)
O16W 0.006(7) 0.006(7) 0.006(7) 0.0002(10) 0.002(3) -0.0001(10)
O17W 0.027(9) 0.027(9) 0.027(9) 0.0001(10) 0.009(3) 0.0001(10)

loop_
_atom_type_symbol
_atom_type_description
_atom_type_scat_dispersion_real
_atom_type_scat_dispersion_imag
_atom_type_scat_source
C C 0.0033 0.0016 'International Tables Vol C Tables 4.2.6.8 and 6.1.1.4'
H H 0.0000 0.0000 'International Tables Vol C Tables 4.2.6.8 and 6.1.1.4'
O O 0.0106 0.0060 'International Tables Vol C Tables 4.2.6.8 and 6.1.1.4'
W W -0.8490 6.8722 'International Tables Vol C Tables 4.2.6.8 and 6.1.1.4'
Zr Zr -2.9673 0.5597 'International Tables Vol C Tables 4.2.6.8 and 6.1.1.4'
Ge Ge 0.1547 1.8001 'International Tables Vol C Tables 4.2.6.8 and 6.1.1.4'
K K 0.2009 0.2494 'International Tables Vol C Tables 4.2.6.8 and 6.1.1.4'

loop_
_geom_angle_atom_site_label_1
_geom_angle_atom_site_label_2
_geom_angle_atom_site_label_3
_geom_angle
_geom_angle_site_symmetry_1
_geom_angle_site_symmetry_3
O67 W1 O30 99.7(11) . .
O67 W1 O24 102.5(13) . .
O30 W1 O24 95.0(10) . .
O67 W1 O15 96.0(10) . .
O30 W1 O15 90.8(9) . .
O24 W1 O15 159.3(10) . .
O67 W1 O8 98.5(11) . .
O30 W1 O8 159.5(10) . .
O24 W1 O8 90.1(9) . .
O15 W1 O8 78.0(8) . .
O67 W1 O4 176.1(9) . .
O30 W1 O4 77.2(9) . .
O24 W1 O4 75.5(11) . .
O15 W1 O4 86.6(8) . .
O8 W1 O4 84.9(9) . .
O67 W1 K1 86.9(10) . 1_455
O30 W1 K1 141.6(7) . 1_455
O24 W1 K1 46.9(9) . 1_455
O15 W1 K1 126.3(6) . 1_455
O8 W1 K1 48.8(7) . 1_455
O4 W1 K1 94.0(7) . 1_455
O67 W1 K4 65.0(10) . .
O30 W1 K4 34.9(8) . .
O24 W1 K4 99.5(8) . .
O15 W1 K4 96.5(7) . .
O8 W1 K4 162.3(7) . .
O4 W1 K4 111.9(7) . .
K1 W1 K4 131.5(5) 1_455 .
O56 W2 O43 99.6(13) . .
O56 W2 O63 103.1(12) . .
O43 W2 O63 156.9(11) . .
O56 W2 O55 104.5(14) . .
O43 W2 O55 90.5(13) . .
O63 W2 O55 88.3(12) . .
O56 W2 O47 99.6(13) . .
O43 W2 O47 92.0(12) . .
O63 W2 O47 79.8(12) . .
O55 W2 O47 154.9(11) . .
O56 W2 O17 168.7(15) . .
O43 W2 O17 74.4(10) . .
O63 W2 O17 82.6(10) . .
O55 W2 O17 85.3(11) . .
O47 W2 O17 71.5(10) . .
O51 W3 O34 102.2(12) . .
O51 W3 O26 96.9(13) . .
O34 W3 O26 91.8(11) . .
O51 W3 O59 102.3(12) . .
O34 W3 O59 88.9(11) . .
O26 W3 O59 160.2(9) . .
O51 W3 O32 101.4(11) . .
O34 W3 O32 156.0(10) . .
O26 W3 O32 89.7(10) . .
O59 W3 O32 81.9(10) . .
O51 W3 O31 168.9(10) . .
O34 W3 O31 70.1(8) . .
O26 W3 O31 75.9(9) . .
O59 W3 O31 85.8(8) . .
O32 W3 O31 87.1(7) . .
O82 W4 O25 104.0(16) . .
O82 W4 O9 98.3(16) . .
O25 W4 O9 83.0(11) . .
O82 W4 O19 101.1(15) . .
O25 W4 O19 100.3(11) . .
O9 W4 O19 158.8(12) . .
O82 W4 O13 95.2(14) . .
O25 W4 O13 160.8(12) . .
O9 W4 O13 93.2(11) . .
O19 W4 O13 76.7(10) . .
O82 W4 O2 176.1(15) . .
O25 W4 O2 78.3(11) . .
O9 W4 O2 84.9(11) . .
O19 W4 O2 75.4(9) . .
O13 W4 O2 82.6(9) . .
O82 W4 K3 61.4(13) . .
O25 W4 K3 95.0(8) . .
O9 W4 K3 158.7(10) . .
O19 W4 K3 42.4(9) . .
O13 W4 K3 95.2(8) . .
O2 W4 K3 115.5(6) . .
O82 W4 K2 85.3(15) . 1_545
O25 W4 K2 47.4(9) . 1_545
O9 W4 K2 42.9(10) . 1_545
O19 W4 K2 147.3(7) . 1_545
O13 W4 K2 135.2(8) . 1_545
O2 W4 K2 98.5(7) . 1_545
K3 W4 K2 123.1(6) . 1_545
O65 W5 O21 108.9(12) . .
O65 W5 O14 105.6(13) . .
O21 W5 O14 88.5(11) . .
O65 W5 O40 94.4(12) . .
O21 W5 O40 94.5(11) . .
O14 W5 O40 157.7(11) . .
O65 W5 O26 94.6(12) . .
O21 W5 O26 156.5(11) . .
O14 W5 O26 85.2(10) . .
O40 W5 O26 83.3(10) . .
O65 W5 O31 162.8(9) . .
O21 W5 O31 83.1(9) . .
O14 W5 O31 86.7(10) . .
O40 W5 O31 71.8(9) . .
O26 W5 O31 74.0(9) . .
O48 W6 O23 102.1(13) . .
O48 W6 O53 99.9(12) . .
O23 W6 O53 87.4(11) . .
O48 W6 O57 100.0(13) . .
O23 W6 O57 157.5(13) . .
O53 W6 O57 84.5(11) . .
O48 W6 O29 96.6(13) . .
O23 W6 O29 90.7(11) . .
O53 W6 O29 163.4(12) . .
O57 W6 O29 91.1(10) . .
O48 W6 O33 169.4(11) . .
O23 W6 O33 88.1(11) . .
O53 W6 O33 77.2(10) . .
O57 W6 O33 69.7(11) . .
O29 W6 O33 86.2(11) . .
O36 W7 O57 102.8(13) . .
O36 W7 O20 102.3(13) . .
O57 W7 O20 86.9(12) . .
O36 W7 O28 98.8(11) . .
O57 W7 O28 86.0(12) . .
O20 W7 O28 158.7(11) . .
O36 W7 O63 102.0(12) . .
O57 W7 O63 154.7(11) . .
O20 W7 O63 92.5(12) . .
O28 W7 O63 85.6(12) . .
O36 W7 O33 172.2(10) . .
O57 W7 O33 71.0(11) . .
O20 W7 O33 82.4(11) . .
O28 W7 O33 76.3(9) . .
O63 W7 O33 83.8(10) . .
O71 W8 O54 107.1(13) . .
O71 W8 O61 99.3(12) . .
O54 W8 O61 92.2(13) . .
O71 W8 O62 95.5(12) . .
O54 W8 O62 157.2(12) . .
O61 W8 O62 86.5(12) . .
O71 W8 O27 104.5(12) . .
O54 W8 O27 88.3(12) . .
O61 W8 O27 154.9(10) . .
O62 W8 O27 83.5(11) . .
O71 W8 O22 167.0(9) . .
O54 W8 O22 85.7(11) . .
O61 W8 O22 82.3(9) . .
O62 W8 O22 71.6(10) . .
O27 W8 O22 72.7(9) . .
O71 W8 K1 90.8(10) . 1_455
O54 W8 K1 46.9(12) . 1_455
O61 W8 K1 138.8(7) . 1_455
O62 W8 K1 132.4(9) . 1_455
O27 W8 K1 49.4(7) . 1_455
O22 W8 K1 96.5(6) . 1_455
O70 W9 O15 104.7(12) . .
O70 W9 O34 98.8(13) . .
O15 W9 O34 156.5(9) . .
O70 W9 O16 105.3(14) . .
O15 W9 O16 86.5(9) . .
O34 W9 O16 85.6(11) . .
O70 W9 O40 93.6(14) . .
O15 W9 O40 97.2(9) . .
O34 W9 O40 83.0(11) . .
O16 W9 O40 159.3(11) . .
O70 W9 O31 164.2(13) . .
O15 W9 O31 85.5(7) . .
O34 W9 O31 72.0(8) . .
O16 W9 O31 87.0(9) . .
O40 W9 O31 73.0(9) . .
O72 W10 O18 106.0(12) . .
O72 W10 O44 99.7(12) . .
O18 W10 O44 90.8(13) . .
O72 W10 O50 103.7(11) . .
O18 W10 O50 146.3(10) . .
O44 W10 O50 68.7(12) . .
O72 W10 O41 98.0(11) . .
O18 W10 O41 93.1(11) . .
O44 W10 O41 160.1(8) . .
O50 W10 O41 98.3(9) . .
O72 W10 O10 164.1(12) . .
O18 W10 O10 86.7(9) . .
O44 W10 O10 89.4(9) . .
O50 W10 O10 67.4(8) . .
O41 W10 O10 71.4(6) . .
O72 W10 K4 71.2(9) . .
O18 W10 K4 55.8(9) . .
O44 W10 K4 138.4(10) . .
O50 W10 K4 152.4(10) . .
O41 W10 K4 57.1(6) . .
O10 W10 K4 110.2(6) . .
O73 W11 O5 108.4(13) . .
O73 W11 O37 110.4(13) . .
O5 W11 O37 64.1(11) . .
O73 W11 O14 105.1(13) . .
O5 W11 O14 92.2(10) . .
O37 W11 O14 141.9(12) . .
O73 W11 O11 92.7(11) . .
O5 W11 O11 158.7(10) . .
O37 W11 O11 106.2(9) . .
O14 W11 O11 85.1(8) . .
O73 W11 O39 162.4(11) . .
O5 W11 O39 85.9(10) . .
O37 W11 O39 65.9(9) . .
O14 W11 O39 83.9(10) . .
O11 W11 O39 72.8(7) . .
O73 W11 K3 85.2(10) . .
O5 W11 K3 56.4(8) . .
O37 W11 K3 29.9(9) . .
O14 W11 K3 148.5(8) . .
O11 W11 K3 124.7(5) . .
O39 W11 K3 94.8(6) . .
O74 W12 O11 99.7(12) . .
O74 W12 O58 100.8(10) . .
O11 W12 O58 91.7(7) . .
O74 W12 O32 100.3(11) . .
O11 W12 O32 91.7(8) . .
O58 W12 O32 157.8(9) . .
O74 W12 O42 100.1(13) . .
O11 W12 O42 160.0(9) . .
O58 W12 O42 87.9(8) . .
O32 W12 O42 81.5(10) . .
O74 W12 O39 172.3(10) . .
O11 W12 O39 77.2(8) . .
O58 W12 O39 72.5(7) . .
O32 W12 O39 87.0(8) . .
O42 W12 O39 83.6(9) . .
O52 W13 O6 98.8(10) . .
O52 W13 O28 101.2(10) . .
O6 W13 O28 85.5(10) . .
O52 W13 O53 102.2(10) . .
O6 W13 O53 158.8(9) . .
O28 W13 O53 88.3(11) . .
O52 W13 O13 101.4(10) . .
O6 W13 O13 95.1(9) . .
O28 W13 O13 157.1(10) . .
O53 W13 O13 83.0(10) . .
O52 W13 O33 172.4(10) . .
O6 W13 O33 85.6(9) . .
O28 W13 O33 72.9(9) . .
O53 W13 O33 73.2(9) . .
O13 W13 O33 84.3(9) . .
O45 W14 O42 101.9(13) . .
O45 W14 O35 98.6(13) . .
O42 W14 O35 159.5(10) . .
O45 W14 O62 100.9(13) . .
O42 W14 O62 91.2(12) . .
O35 W14 O62 84.1(12) . .
O45 W14 O59 100.6(12) . .
O42 W14 O59 84.8(10) . .
O35 W14 O59 92.3(10) . .
O62 W14 O59 158.5(10) . .
O45 W14 O22 170.9(14) . .
O42 W14 O22 84.7(9) . .
O35 W14 O22 74.8(9) . .
O62 W14 O22 72.5(10) . .
O59 W14 O22 86.1(8) . .
O76 W15 O46 95.1(15) . .
O76 W15 O38 101.4(11) . .
O46 W15 O38 94.8(12) . .
O76 W15 O44 105.4(11) . .
O46 W15 O44 158.2(14) . .
O38 W15 O44 88.5(11) . .
O76 W15 O43 99.2(12) . .
O46 W15 O43 84.4(13) . .
O38 W15 O43 159.4(12) . .
O44 W15 O43 85.1(12) . .
O76 W15 O17 164.9(10) . .
O46 W15 O17 72.1(14) . .
O38 W15 O17 87.8(9) . .
O44 W15 O17 86.5(10) . .
O43 W15 O17 72.3(10) . .
O76 W15 K2 81.1(10) . 1_545
O46 W15 K2 48.4(11) . 1_545
O38 W15 K2 53.2(10) . 1_545
O44 W15 K2 141.4(8) . 1_545
O43 W15 K2 132.2(9) . 1_545
O17 W15 K2 95.3(9) . 1_545
O60 W16 O47 101.1(12) . .
O60 W16 O6 100.3(11) . .
O47 W16 O6 81.1(9) . .
O60 W16 O46 103.7(15) . .
O47 W16 O46 89.8(12) . .
O6 W16 O46 155.6(13) . .
O60 W16 O9 102.6(12) . .
O47 W16 O9 156.1(12) . .
O6 W16 O9 92.4(9) . .
O46 W16 O9 86.9(11) . .
O60 W16 O17 172.9(11) . .
O47 W16 O17 74.7(10) . .
O6 W16 O17 84.8(9) . .
O46 W16 O17 70.9(13) . .
O9 W16 O17 81.8(10) . .
O60 W16 K2 81.3(10) . 1_545
O47 W16 K2 139.2(9) . 1_545
O6 W16 K2 139.1(7) . 1_545
O46 W16 K2 50.9(11) . 1_545
O9 W16 K2 48.4(10) . 1_545
O17 W16 K2 98.0(7) . 1_545
O80 W17 O55 101.1(16) . .
O80 W17 O50 107.6(13) . .
O55 W17 O50 72.2(12) . .
O80 W17 O49 108.0(15) . .
O55 W17 O49 138.4(11) . .
O50 W17 O49 123.5(10) . .
O80 W17 O20 101.5(13) . .
O55 W17 O20 87.7(12) . .
O50 W17 O20 147.1(13) . .
O49 W17 O20 58.2(10) . .
O80 W17 O10 170.5(12) . .
O55 W17 O10 86.9(11) . .
O50 W17 O10 69.7(9) . .
O49 W17 O10 68.0(9) . .
O20 W17 O10 83.9(9) . .
O75 W18 O7 95.7(14) . .
O75 W18 O29 97.6(14) . .
O7 W18 O29 87.2(11) . .
O75 W18 O41 100.4(11) . .
O7 W18 O41 95.6(9) . .
O29 W18 O41 161.4(10) . .
O75 W18 O49 109.4(12) . .
O7 W18 O49 141.1(9) . .
O29 W18 O49 61.1(10) . .
O41 W18 O49 107.9(7) . .
O75 W18 O10 170.9(12) . .
O7 W18 O10 92.4(10) . .
O29 W18 O10 87.0(10) . .
O41 W18 O10 74.6(6) . .
O49 W18 O10 65.9(8) . .
O68 W19 O8 104.0(13) . .
O68 W19 O27 92.9(13) . .
O8 W19 O27 92.2(9) . .
O68 W19 O16 103.5(13) . .
O8 W19 O16 88.7(10) . .
O27 W19 O16 162.9(12) . .
O68 W19 O35 97.7(13) . .
O8 W19 O35 158.1(10) . .
O27 W19 O35 83.6(9) . .
O16 W19 O35 89.3(10) . .
O68 W19 O22 165.4(12) . .
O8 W19 O22 85.4(9) . .
O27 W19 O22 75.3(10) . .
O16 W19 O22 87.7(10) . .
O35 W19 O22 72.8(8) . .
O68 W19 K1 81.9(11) . 1_455
O8 W19 K1 50.7(8) . 1_455
O27 W19 K1 48.1(7) . 1_455
O16 W19 K1 138.5(8) . 1_455
O35 W19 K1 131.4(7) . 1_455
O22 W19 K1 96.0(6) . 1_455
O12 W20 O77 103.3(12) . .
O12 W20 O61 90.2(11) . .
O77 W20 O61 106.9(12) . .
O12 W20 O37 69.1(11) . .
O77 W20 O37 106.1(12) . .
O61 W20 O37 144.2(10) . .
O12 W20 O58 158.4(8) . .
O77 W20 O58 98.3(11) . .
O61 W20 O58 84.3(9) . .
O37 W20 O58 104.2(9) . .
O12 W20 O39 85.4(9) . .
O77 W20 O39 166.2(13) . .
O61 W20 O39 83.4(9) . .
O37 W20 O39 66.7(9) . .
O58 W20 O39 73.2(7) . .
O12 W20 K3 58.3(8) . .
O77 W20 K3 70.8(9) . .
O61 W20 K3 145.3(8) . .
O37 W20 K3 41.7(8) . .
O58 W20 K3 130.3(6) . .
O39 W20 K3 106.0(6) . .
O3 Zr1 O24 91.3(10) . .
O3 Zr1 O54 144.2(11) . .
O24 Zr1 O54 83.8(11) . .
O3 Zr1 O64 69.7(8) . .
O24 Zr1 O64 81.7(8) . .
O54 Zr1 O64 143.4(12) . .
O3 Zr1 O79 107.2(7) . .
O24 Zr1 O79 147.4(10) . .
O54 Zr1 O79 95.0(9) . .
O64 Zr1 O79 80.2(7) . .
O3 Zr1 O12 82.1(8) . .
O24 Zr1 O12 138.4(9) . .
O54 Zr1 O12 78.5(11) . .
O64 Zr1 O12 132.1(7) . .
O79 Zr1 O12 72.1(7) . .
O3 Zr1 O78 135.7(9) . .
O24 Zr1 O78 71.9(10) . .
O54 Zr1 O78 76.1(12) . .
O64 Zr1 O78 67.5(8) . .
O79 Zr1 O78 76.2(8) . .
O12 Zr1 O78 137.0(8) . .
O3 Zr1 O4 69.3(7) . .
O24 Zr1 O4 66.4(10) . .
O54 Zr1 O4 76.4(10) . .
O64 Zr1 O4 126.3(7) . .
O79 Zr1 O4 145.0(8) . .
O12 Zr1 O4 73.0(8) . .
O78 Zr1 O4 131.7(8) . .
O3 Zr1 K1 141.6(6) . 1_455
O24 Zr1 K1 50.3(8) . 1_455
O54 Zr1 K1 46.9(10) . 1_455
O64 Zr1 K1 99.5(6) . 1_455
O79 Zr1 K1 106.8(6) . 1_455
O12 Zr1 K1 125.4(6) . 1_455
O78 Zr1 K1 41.2(6) . 1_455
O4 Zr1 K1 92.0(7) . 1_455
O30 Zr2 O3 94.7(9) . .
O30 Zr2 O1 88.6(10) . .
O3 Zr2 O1 69.8(7) . .
O30 Zr2 O66 107.3(10) . .
O3 Zr2 O66 131.9(9) . .
O1 Zr2 O66 68.6(11) . .
O30 Zr2 O21 85.9(9) . .
O3 Zr2 O21 147.8(8) . .
O1 Zr2 O21 142.4(9) . .
O66 Zr2 O21 77.6(10) . .
O30 Zr2 O5 149.7(8) . .
O3 Zr2 O5 83.7(9) . .
O1 Zr2 O5 118.6(9) . .
O66 Zr2 O5 95.8(11) . .
O21 Zr2 O5 80.0(9) . .
O30 Zr2 O4 70.8(8) . .
O3 Zr2 O4 71.6(7) . .
O1 Zr2 O4 134.1(10) . .
O66 Zr2 O4 155.9(9) . .
O21 Zr2 O4 78.3(8) . .
O5 Zr2 O4 80.1(9) . .
O30 Zr2 K4 37.1(7) . .
O3 Zr2 K4 103.0(7) . .
O1 Zr2 K4 59.5(8) . .
O66 Zr2 K4 75.2(10) . .
O21 Zr2 K4 96.8(7) . .
O5 Zr2 K4 170.9(8) . .
O4 Zr2 K4 107.7(7) . .
O1 Zr3 O7 93.6(10) . .
O1 Zr3 O19 95.2(11) . .
O7 Zr3 O19 151.4(9) . .
O1 Zr3 O3 71.8(8) . .
O7 Zr3 O3 124.9(9) . .
O19 Zr3 O3 83.7(9) . .
O1 Zr3 O23 151.2(10) . .
O7 Zr3 O23 79.4(10) . .
O19 Zr3 O23 79.9(10) . .
O3 Zr3 O23 134.7(8) . .
O1 Zr3 O64 127.7(8) . .
O7 Zr3 O64 83.7(9) . .
O19 Zr3 O64 111.6(8) . .
O3 Zr3 O64 67.9(8) . .
O23 Zr3 O64 79.6(9) . .
O1 Zr3 O2 72.0(8) . .
O7 Zr3 O2 86.3(9) . .
O19 Zr3 O2 70.7(8) . .
O3 Zr3 O2 132.9(9) . .
O23 Zr3 O2 79.7(9) . .
O64 Zr3 O2 158.3(7) . .
O1 Zr3 K3 92.6(8) . .
O7 Zr3 K3 173.0(8) . .
O19 Zr3 K3 30.6(7) . .
O3 Zr3 K3 54.4(6) . .
O23 Zr3 K3 96.7(8) . .
O64 Zr3 K3 89.9(6) . .
O2 Zr3 K3 98.7(6) . .
O1 Zr4 O38 142.5(10) . .
O1 Zr4 O18 84.6(11) . .
O38 Zr4 O18 74.2(11) . .
O1 Zr4 O25 85.7(10) . .
O38 Zr4 O25 88.8(9) . .
O18 Zr4 O25 136.4(10) . .
O1 Zr4 O16W 139.5(12) . .
O38 Zr4 O16W 74.9(11) . .
O18 Zr4 O16W 131.2(12) . .
O25 Zr4 O16W 79.0(12) . .
O1 Zr4 O66 67.4(11) . .
O38 Zr4 O66 150.0(12) . .
O18 Zr4 O66 122.3(11) . .
O25 Zr4 O66 92.2(10) . .
O16W Zr4 O66 75.9(12) . .
O1 Zr4 O2 64.4(8) . .
O38 Zr4 O2 79.8(8) . .
O18 Zr4 O2 73.4(8) . .
O25 Zr4 O2 64.0(9) . .
O16W Zr4 O2 135.3(9) . .
O66 Zr4 O2 127.1(9) . .
O1 Zr4 K2 135.6(9) . 1_545
O38 Zr4 K2 52.2(9) . 1_545
O18 Zr4 K2 126.3(9) . 1_545
O25 Zr4 K2 50.0(9) . 1_545
O16W Zr4 K2 43.3(9) . 1_545
O66 Zr4 K2 107.8(10) . 1_545
O2 Zr4 K2 92.2(6) . 1_545
O1 Zr4 K4 60.7(8) . .
O38 Zr4 K4 117.4(8) . .
O18 Zr4 K4 46.9(8) . .
O25 Zr4 K4 146.4(9) . .
O16W Zr4 K4 125.9(9) . .
O66 Zr4 K4 75.5(9) . .
O2 Zr4 K4 98.4(6) . .
K2 Zr4 K4 163.6(6) 1_545 .
O17 Ge1 O33 106.8(12) . .
O17 Ge1 O2 113.7(13) . .
O33 Ge1 O2 113.1(10) . .
O17 Ge1 O10 109.7(11) . .
O33 Ge1 O10 100.5(11) . .
O2 Ge1 O10 112.0(9) . .
O39 Ge2 O4 109.0(11) . .
O39 Ge2 O22 104.1(11) . .
O4 Ge2 O22 112.9(12) . .
O39 Ge2 O31 111.8(10) . .
O4 Ge2 O31 114.1(9) . .
O22 Ge2 O31 104.6(9) . .
O78 K1 O3W 118.1(16) 1_655 .
O78 K1 O54 58.2(9) 1_655 1_655
O3W K1 O54 136.6(19) . 1_655
O78 K1 O27 112.5(11) 1_655 1_655
O3W K1 O27 114.9(16) . 1_655
O54 K1 O27 54.8(8) 1_655 1_655
O78 K1 O73 92.7(10) 1_655 1_665
O3W K1 O73 72.4(18) . 1_665
O54 K1 O73 144.8(10) 1_655 1_665
O27 K1 O73 142.1(11) 1_655 1_665
O78 K1 O24 53.4(8) 1_655 1_655
O3W K1 O24 85.7(17) . 1_655
O54 K1 O24 56.6(9) 1_655 1_655
O27 K1 O24 94.0(10) 1_655 1_655
O73 K1 O24 123.9(10) 1_665 1_655
O78 K1 O8 102.8(11) 1_655 1_655
O3W K1 O8 78.2(17) . 1_655
O54 K1 O8 62.9(9) 1_655 1_655
O27 K1 O8 52.2(7) 1_655 1_655
O73 K1 O8 150.6(9) 1_665 1_655
O24 K1 O8 54.1(7) 1_655 1_655
O78 K1 O4W 171.0(13) 1_655 .
O3W K1 O4W 60.1(16) . .
O54 K1 O4W 129.9(11) 1_655 .
O27 K1 O4W 75.1(10) 1_655 .
O73 K1 O4W 78.2(11) 1_665 .
O24 K1 O4W 132.8(10) 1_655 .
O8 K1 O4W 85.7(9) 1_655 .
O78 K1 W8 81.7(8) 1_655 1_655
O3W K1 W8 141.3(17) . 1_655
O54 K1 W8 27.4(6) 1_655 1_655
O27 K1 W8 31.5(5) 1_655 1_655
O73 K1 W8 143.6(8) 1_665 1_655
O24 K1 W8 81.0(8) 1_655 1_655
O8 K1 W8 64.5(6) 1_655 1_655
O4W K1 W8 105.0(9) . 1_655
O78 K1 W19 118.8(10) 1_655 1_655
O3W K1 W19 90.0(16) . 1_655
O54 K1 W19 64.3(7) 1_655 1_655
O27 K1 W19 28.1(5) 1_655 1_655
O73 K1 W19 148.4(9) 1_665 1_655
O24 K1 W19 79.0(7) 1_655 1_655
O8 K1 W19 27.2(4) 1_655 1_655
O4W K1 W19 70.2(8) . 1_655
W8 K1 W19 51.9(3) 1_655 1_655
O78 K1 Zr1 34.4(7) 1_655 1_655
O3W K1 Zr1 117.6(17) . 1_655
O54 K1 Zr1 32.1(6) 1_655 1_655
O27 K1 Zr1 84.7(8) 1_655 1_655
O73 K1 Zr1 126.6(8) 1_665 1_655
O24 K1 Zr1 32.3(5) 1_655 1_655
O8 K1 Zr1 69.6(7) 1_655 1_655
O4W K1 Zr1 154.5(10) . 1_655
W8 K1 Zr1 59.5(4) 1_655 1_655
W19 K1 Zr1 84.6(5) 1_655 1_655
O78 K1 W1 79.7(8) 1_655 1_655
O3W K1 W1 72.3(17) . 1_655
O54 K1 W1 64.4(8) 1_655 1_655
O27 K1 W1 79.6(7) 1_655 1_655
O73 K1 W1 134.6(8) 1_665 1_655
O24 K1 W1 26.4(4) 1_655 1_655
O8 K1 W1 30.5(4) 1_655 1_655
O4W K1 W1 107.2(8) . 1_655
W8 K1 W1 80.1(5) 1_655 1_655
W19 K1 W1 57.5(3) 1_655 1_655
Zr1 K1 W1 53.0(3) 1_655 1_655
O16W K2 O9 94.3(12) 1_565 1_565
O16W K2 O46 99.5(12) 1_565 1_565
O9 K2 O46 55.0(10) 1_565 1_565
O16W K2 O75 96.5(11) 1_565 .
O9 K2 O75 152.2(15) 1_565 .
O46 K2 O75 146.5(15) 1_565 .
O16W K2 O25 55.1(9) 1_565 1_565
O9 K2 O25 47.1(8) 1_565 1_565
O46 K2 O25 89.7(12) 1_565 1_565
O75 K2 O25 123.4(12) . 1_565
O16W K2 O38 50.0(9) 1_565 1_565
O9 K2 O38 60.1(9) 1_565 1_565
O46 K2 O38 50.5(9) 1_565 1_565
O75 K2 O38 142.5(11) . 1_565
O25 K2 O38 55.8(8) 1_565 1_565
O16W K2 W16 112.2(11) 1_565 1_565
O9 K2 W16 31.2(5) 1_565 1_565
O46 K2 W16 30.5(6) 1_565 1_565
O75 K2 W16 151.3(10) . 1_565
O25 K2 W16 76.8(8) 1_565 1_565
O38 K2 W16 64.4(6) 1_565 1_565
O16W K2 W15 73.5(9) 1_565 1_565
O9 K2 W15 62.6(7) 1_565 1_565
O46 K2 W15 26.4(6) 1_565 1_565
O75 K2 W15 145.2(12) . 1_565
O25 K2 W15 78.5(8) 1_565 1_565
O38 K2 W15 27.0(4) 1_565 1_565
W16 K2 W15 50.7(3) 1_565 1_565
O16W K2 Zr4 31.6(8) 1_565 1_565
O9 K2 Zr4 62.9(7) 1_565 1_565
O46 K2 Zr4 78.7(9) 1_565 1_565
O75 K2 Zr4 125.9(9) . 1_565
O25 K2 Zr4 32.2(5) 1_565 1_565
O38 K2 Zr4 30.5(5) 1_565 1_565
W16 K2 Zr4 82.4(6) 1_565 1_565
W15 K2 Zr4 57.4(4) 1_565 1_565
O16W K2 W4 79.5(10) 1_565 1_565
O9 K2 W4 25.3(6) 1_565 1_565
O46 K2 W4 78.0(9) 1_565 1_565
O75 K2 W4 134.1(12) . 1_565
O25 K2 W4 25.3(5) 1_565 1_565
O38 K2 W4 64.1(7) 1_565 1_565
W16 K2 W4 56.5(4) 1_565 1_565
W15 K2 W4 77.8(5) 1_565 1_565
Zr4 K2 W4 52.0(4) 1_565 1_565
O37 K3 O19 114.2(10) . .
O37 K3 O69 101.6(10) . 2_546
O19 K3 O69 141.0(10) . 2_546
O37 K3 O81 132.6(12) . 2_546
O19 K3 O81 106.5(10) . 2_546
O69 K3 O81 52.7(9) 2_546 2_546
O37 K3 O12 40.7(8) . .
O19 K3 O12 97.9(9) . .
O69 K3 O12 99.4(9) 2_546 .
O81 K3 O12 151.9(10) 2_546 .
O37 K3 O82 130.4(11) . .
O19 K3 O82 53.5(10) . .
O69 K3 O82 112.9(10) 2_546 .
O81 K3 O82 60.8(9) 2_546 .
O12 K3 O82 147.3(10) . .
O37 K3 W20 30.4(6) . .
O19 K3 W20 123.8(9) . .
O69 K3 W20 80.9(7) 2_546 .
O81 K3 W20 129.2(9) 2_546 .
O12 K3 W20 26.4(4) . .
O82 K3 W20 160.8(9) . .
O37 K3 W4 120.9(8) . .
O19 K3 W4 28.1(6) . .
O69 K3 W4 135.1(8) 2_546 .
O81 K3 W4 85.8(8) 2_546 .
O12 K3 W4 121.7(7) . .
O82 K3 W4 26.6(7) . .
W20 K3 W4 143.8(6) . .
O37 K3 W11 20.5(6) . .
O19 K3 W11 108.4(7) . .
O69 K3 W11 110.5(8) 2_546 .
O81 K3 W11 122.8(10) 2_546 .
O12 K3 W11 59.2(5) . .
O82 K3 W11 110.6(8) . .
W20 K3 W11 50.5(2) . .
W4 K3 W11 106.0(5) . .
O37 K3 Zr3 95.0(8) . .
O19 K3 Zr3 22.9(6) . .
O69 K3 Zr3 146.6(9) 2_546 .
O81 K3 Zr3 128.9(9) 2_546 .
O12 K3 Zr3 75.0(6) . .
O82 K3 Zr3 75.2(8) . .
W20 K3 Zr3 100.8(5) . .
W4 K3 Zr3 48.7(2) . .
W11 K3 Zr3 95.0(4) . .
O30 K4 O13W 62.9(10) . 1_455
O30 K4 O18 101.8(10) . .
O13W K4 O18 127.3(14) 1_455 .
O30 K4 O41 120.5(10) . .
O13W K4 O41 176.6(12) 1_455 .
O18 K4 O41 53.2(8) . .
O30 K4 W10 127.8(9) . .
O13W K4 W10 146.3(13) 1_455 .
O18 K4 W10 29.5(6) . .
O41 K4 W10 32.4(4) . .
O30 K4 W1 21.9(6) . .
O13W K4 W1 63.3(9) 1_455 .
O18 K4 W1 120.1(9) . .
O41 K4 W1 119.7(8) . .
W10 K4 W1 140.3(7) . .
O30 K4 Zr4 77.3(8) . .
O13W K4 Zr4 100.9(11) 1_455 .
O18 K4 Zr4 29.6(6) . .
O41 K4 Zr4 80.5(6) . .
W10 K4 Zr4 58.9(4) . .
W1 K4 Zr4 98.6(6) . .
O30 K4 Zr2 26.8(6) . .
O13W K4 Zr2 71.9(9) 1_455 .
O18 K4 Zr2 77.0(8) . .
O41 K4 Zr2 111.2(7) . .
W10 K4 Zr2 105.4(6) . .
W1 K4 Zr2 48.6(3) . .
Zr4 K4 Zr2 50.7(3) . .
Zr3 O1 Zr4 128.4(11) . .
Zr3 O1 Zr2 110.6(11) . .
Zr4 O1 Zr2 115.9(13) . .
Ge1 O2 W4 120.3(9) . .
Ge1 O2 Zr3 125.2(12) . .
W4 O2 Zr3 96.7(7) . .
Ge1 O2 Zr4 119.5(9) . .
W4 O2 Zr4 92.5(8) . .
Zr3 O2 Zr4 95.2(6) . .
Zr1 O3 Zr2 122.8(8) . .
Zr1 O3 Zr3 116.1(11) . .
Zr2 O3 Zr3 107.4(8) . .
Ge2 O4 W1 119.3(10) . .
Ge2 O4 Zr2 123.2(14) . .
W1 O4 Zr2 91.8(8) . .
Ge2 O4 Zr1 126.1(11) . .
W1 O4 Zr1 92.6(9) . .
Zr2 O4 Zr1 95.0(7) . .
W11 O5 Zr2 150.3(12) . .
W13 O6 W16 146.3(9) . .
W18 O7 Zr3 154.6(13) . .
W19 O8 W1 155.5(15) . .
W19 O8 K1 102.1(10) . 1_455
W1 O8 K1 100.7(8) . 1_455
W4 O9 W16 147.7(16) . .
W4 O9 K2 111.8(13) . 1_545
W16 O9 K2 100.4(12) . 1_545
Ge1 O10 W18 122.1(9) . .
Ge1 O10 W17 125.3(9) . .
W18 O10 W17 97.2(8) . .
Ge1 O10 W10 115.5(10) . .
W18 O10 W10 95.4(7) . .
W17 O10 W10 94.5(7) . .
W12 O11 W11 119.4(8) . .
W20 O12 Zr1 157.8(12) . .
W20 O12 K3 95.3(10) . .
Zr1 O12 K3 106.5(8) . .
W13 O13 W4 143.6(13) . .
W5 O14 W11 148.9(16) . .
W9 O15 W1 157.2(11) . .
W19 O16 W9 144.9(12) . .
Ge1 O17 W16 123.4(13) . .
Ge1 O17 W15 120.8(11) . .
W16 O17 W15 93.9(11) . .
Ge1 O17 W2 124.7(16) . .
W16 O17 W2 93.5(9) . .
W15 O17 W2 92.2(9) . .
W10 O18 Zr4 159.6(16) . .
W10 O18 K4 94.7(12) . .
Zr4 O18 K4 103.6(10) . .
W4 O19 Zr3 115.7(11) . .
W4 O19 K3 109.5(13) . .
Zr3 O19 K3 126.5(11) . .
W7 O20 W17 146.3(19) . .
W5 O21 Zr2 158.2(14) . .
Ge2 O22 W8 122.1(9) . .
Ge2 O22 W19 120.7(10) . .
W8 O22 W19 92.7(9) . .
Ge2 O22 W14 126.8(12) . .
W8 O22 W14 93.2(7) . .
W19 O22 W14 92.5(7) . .
W6 O23 Zr3 151.5(15) . .
W1 O24 Zr1 125.5(16) . .
W1 O24 K1 106.6(10) . 1_455
Zr1 O24 K1 97.4(9) . 1_455
W4 O25 Zr4 125.2(16) . .
W4 O25 K2 107.3(11) . 1_545
Zr4 O25 K2 97.8(10) . 1_545
W3 O26 W5 117.1(14) . .
W19 O27 W8 119.1(14) . .
W19 O27 K1 103.7(9) . 1_455
W8 O27 K1 99.0(8) . 1_455
W7 O28 W13 118.2(11) . .
W18 O29 W6 144.9(18) . .
W1 O30 Zr2 120.1(11) . .
W1 O30 K4 123.2(13) . .
Zr2 O30 K4 116.1(11) . .
Ge2 O31 W9 124.1(11) . .
Ge2 O31 W5 117.6(8) . .
W9 O31 W5 95.7(7) . .
Ge2 O31 W3 124.0(9) . .
W9 O31 W3 95.0(6) . .
W5 O31 W3 92.9(7) . .
W12 O32 W3 156.3(15) . .
Ge1 O33 W6 121.6(12) . .
Ge1 O33 W7 128.9(13) . .
W6 O33 W7 96.5(11) . .
Ge1 O33 W13 116.0(14) . .
W6 O33 W13 92.6(9) . .
W7 O33 W13 92.6(8) . .
W3 O34 W9 122.9(12) . .
W14 O35 W19 119.7(11) . .
W11 O37 W20 121.0(13) . .
W11 O37 K3 129.7(14) . .
W20 O37 K3 107.9(11) . .
W15 O38 Zr4 161.9(17) . .
W15 O38 K2 99.8(11) . 1_545
Zr4 O38 K2 97.4(10) . 1_545
Ge2 O39 W20 124.7(13) . .
Ge2 O39 W11 119.5(11) . .
W20 O39 W11 94.3(8) . .
Ge2 O39 W12 124.8(10) . .
W20 O39 W12 94.1(8) . .
W11 O39 W12 90.7(9) . .
W5 O40 W9 118.4(12) . .
W18 O41 W10 118.1(7) . .
W18 O41 K4 119.5(8) . .
W10 O41 K4 90.5(8) . .
W14 O42 W12 153.4(13) . .
W2 O43 W15 121.1(14) . .
W10 O44 W15 141.4(14) . .
W15 O46 W16 123(2) . .
W15 O46 K2 105.2(12) . 1_545
W16 O46 K2 98.6(13) . 1_545
W16 O47 W2 119.7(12) . .
W17 O49 W18 111.2(10) . .
W17 O50 W10 122.8(13) . .
W6 O53 W13 116.8(11) . .
W8 O54 Zr1 153(2) . .
W8 O54 K1 105.7(15) . 1_455
Zr1 O54 K1 101.0(12) . 1_455
W17 O55 W2 153.7(17) . .
W7 O57 W6 122.7(16) . .
W12 O58 W20 120.1(8) . .
W14 O59 W3 152.7(12) . .
W8 O61 W20 147.0(13) . .
W14 O62 W8 122.7(14) . .
W2 O63 W7 148.0(15) . .
C1 O64 Zr1 114.5(16) . .
C1 O64 Zr3 131.4(16) . .
Zr1 O64 Zr3 106.3(8) . .
Zr2 O66 Zr4 107.9(14) . .
C3 O69 K3 123.5(18) . 2_556
W11 O73 K1 132.7(13) . 1_445
W18 O75 K2 124.8(14) . .
C2 O78 Zr1 118(2) . .
C2 O78 K1 134(2) . 1_455
Zr1 O78 K1 104.4(10) . 1_455
C4 O79 Zr1 133(2) . .
C4 O81 K3 136(2) . 2_556
W4 O82 K3 91.9(16) . .
O64 C1 C2 106(2) . .
O64 C1 C3 116(3) . .
C2 C1 C3 111(3) . .
O83 C2 O78 122(3) . .
O83 C2 C1 122(3) . .
O78 C2 C1 115(3) . .
O69 C3 C4 115(2) . .
O69 C3 C1 110(3) . .
C4 C3 C1 111(2) . .
O81 C4 O79 118(3) . .
O81 C4 C3 111(3) . .
O79 C4 C3 127(3) . .
Zr4 O16W K2 105.1(13) . 1_545

loop_
_geom_bond_atom_site_label_1
_geom_bond_atom_site_label_2
_geom_bond_distance
_geom_bond_site_symmetry_2
W1 O67 1.73(3) .
W1 O30 1.82(2) .
W1 O24 1.85(2) .
W1 O15 1.991(18) .
W1 O8 2.06(2) .
W1 O4 2.32(3) .
W1 K1 3.98(2) 1_455
W1 K4 4.09(3) .
W2 O56 1.67(3) .
W2 O43 1.87(3) .
W2 O63 1.90(3) .
W2 O55 1.95(4) .
W2 O47 1.98(3) .
W2 O17 2.35(2) .
W3 O51 1.77(3) .
W3 O34 1.88(3) .
W3 O26 1.89(3) .
W3 O59 1.91(3) .
W3 O32 1.93(2) .
W3 O31 2.339(18) .
W4 O82 1.72(4) .
W4 O25 1.81(2) .
W4 O9 1.86(3) .
W4 O19 1.92(3) .
W4 O13 1.99(2) .
W4 O2 2.24(2) .
W4 K3 3.84(2) .
W4 K2 4.05(4) 1_545
W5 O65 1.69(3) .
W5 O21 1.76(2) .
W5 O14 1.85(2) .
W5 O40 1.92(3) .
W5 O26 2.05(2) .
W5 O31 2.30(2) .
W6 O48 1.74(3) .
W6 O23 1.81(3) .
W6 O53 1.95(3) .
W6 O57 1.97(2) .
W6 O29 1.98(3) .
W6 O33 2.25(3) .
W7 O36 1.63(2) .
W7 O57 1.86(3) .
W7 O20 1.87(3) .
W7 O28 1.95(3) .
W7 O63 1.95(3) .
W7 O33 2.26(2) .
W8 O71 1.72(3) .
W8 O54 1.84(3) .
W8 O61 1.90(3) .
W8 O62 1.97(3) .
W8 O27 2.03(2) .
W8 O22 2.32(2) .
W8 K1 3.84(2) 1_455
W9 O70 1.72(3) .
W9 O15 1.857(18) .
W9 O34 1.94(3) .
W9 O16 1.96(3) .
W9 O40 1.97(3) .
W9 O31 2.210(18) .
W10 O72 1.73(2) .
W10 O18 1.84(3) .
W10 O44 1.89(3) .
W10 O50 1.96(2) .
W10 O41 1.989(16) .
W10 O10 2.325(17) .
W10 K4 3.71(3) .
W11 O73 1.73(4) .
W11 O5 1.74(3) .
W11 O37 1.86(3) .
W11 O14 1.97(2) .
W11 O11 2.097(14) .
W11 O39 2.37(3) .
W11 K3 4.089(19) .
W12 O74 1.69(3) .
W12 O11 1.815(15) .
W12 O58 1.865(15) .
W12 O32 1.876(19) .
W12 O42 1.96(3) .
W12 O39 2.39(2) .
W13 O52 1.76(2) .
W13 O6 1.905(19) .
W13 O28 1.97(3) .
W13 O53 1.98(3) .
W13 O13 1.98(2) .
W13 O33 2.39(3) .
W14 O45 1.74(3) .
W14 O42 1.86(3) .
W14 O35 1.89(3) .
W14 O62 1.89(3) .
W14 O59 1.90(2) .
W14 O22 2.336(19) .
W15 O76 1.74(3) .
W15 O46 1.82(3) .
W15 O38 1.82(2) .
W15 O44 1.97(3) .
W15 O43 2.01(3) .
W15 O17 2.34(3) .
W15 K2 3.96(3) 1_545
W16 O60 1.70(3) .
W16 O47 1.91(2) .
W16 O6 1.935(19) .
W16 O46 2.00(3) .
W16 O9 2.05(2) .
W16 O17 2.26(3) .
W16 K2 3.90(3) 1_545
W17 O80 1.81(4) .
W17 O55 1.86(4) .
W17 O50 1.89(2) .
W17 O49 1.95(2) .
W17 O20 2.02(3) .
W17 O10 2.271(19) .
W18 O75 1.69(4) .
W18 O7 1.86(3) .
W18 O29 1.87(2) .
W18 O41 1.935(14) .
W18 O49 2.14(2) .
W18 O10 2.23(2) .
W19 O68 1.74(4) .
W19 O8 1.799(19) .
W19 O27 1.87(2) .
W19 O16 1.90(3) .
W19 O35 2.01(2) .
W19 O22 2.33(2) .
W19 K1 3.85(2) 1_455
W20 O12 1.69(2) .
W20 O77 1.75(3) .
W20 O61 1.91(3) .
W20 O37 2.02(3) .
W20 O58 2.035(17) .
W20 O39 2.23(2) .
W20 K3 3.79(2) .
Zr1 O3 2.06(2) .
Zr1 O24 2.11(3) .
Zr1 O54 2.12(3) .
Zr1 O64 2.184(18) .
Zr1 O79 2.218(18) .
Zr1 O12 2.24(2) .
Zr1 O78 2.28(3) .
Zr1 O4 2.55(2) .
Zr1 K1 3.91(3) 1_455
Zr2 O30 2.09(2) .
Zr2 O3 2.11(2) .
Zr2 O1 2.12(2) .
Zr2 O66 2.13(3) .
Zr2 O21 2.14(2) .
Zr2 O5 2.21(3) .
Zr2 O4 2.40(2) .
Zr2 K4 4.16(3) .
Zr3 O1 2.01(3) .
Zr3 O7 2.02(3) .
Zr3 O19 2.10(3) .
Zr3 O3 2.108(18) .
Zr3 O23 2.14(2) .
Zr3 O64 2.23(2) .
Zr3 O2 2.31(2) .
Zr3 K3 4.34(2) .
Zr4 O1 2.05(3) .
Zr4 O38 2.06(2) .
Zr4 O18 2.08(3) .
Zr4 O25 2.17(3) .
Zr4 O16W 2.19(4) .
Zr4 O66 2.25(3) .
Zr4 O2 2.64(2) .
Zr4 K2 4.04(3) 1_545
Zr4 K4 4.10(3) .
Ge1 O17 1.71(3) .
Ge1 O33 1.76(2) .
Ge1 O2 1.783(19) .
Ge1 O10 1.79(2) .
Ge2 O39 1.70(2) .
Ge2 O4 1.71(2) .
Ge2 O22 1.72(2) .
Ge2 O31 1.779(17) .
K1 O78 2.66(3) 1_655
K1 O3W 2.74(7) .
K1 O54 2.91(4) 1_655
K1 O27 2.95(3) 1_655
K1 O73 3.03(4) 1_665
K1 O24 3.04(4) 1_655
K1 O8 3.05(3) 1_655
K1 O4W 3.33(4) .
K1 W8 3.84(2) 1_655
K1 W19 3.85(2) 1_655
K1 Zr1 3.91(3) 1_655
K1 W1 3.98(2) 1_655
K2 O16W 2.87(4) 1_565
K2 O9 2.97(4) 1_565
K2 O46 3.06(4) 1_565
K2 O75 3.08(5) .
K2 O25 3.12(4) 1_565
K2 O38 3.21(4) 1_565
K2 W16 3.90(3) 1_565
K2 W15 3.96(3) 1_565
K2 Zr4 4.04(3) 1_565
K2 W4 4.05(3) 1_565
K3 O37 2.64(3) .
K3 O19 2.75(3) .
K3 O69 2.85(3) 2_546
K3 O81 2.85(4) 2_546
K3 O12 3.24(3) .
K3 O82 3.37(4) .
K4 O30 2.79(3) .
K4 O13W 3.05(5) 1_455
K4 O18 3.08(4) .
K4 O41 3.12(3) .
O8 K1 3.05(3) 1_455
O9 K2 2.97(4) 1_545
O24 K1 3.04(4) 1_455
O25 K2 3.12(4) 1_545
O27 K1 2.95(3) 1_455
O38 K2 3.21(4) 1_545
O46 K2 3.06(4) 1_545
O54 K1 2.91(4) 1_455
O64 C1 1.42(4) .
O69 C3 1.45(4) .
O69 K3 2.85(3) 2_556
O73 K1 3.03(4) 1_445
O78 C2 1.26(4) .
O78 K1 2.66(3) 1_455
O79 C4 1.20(4) .
O81 C4 1.20(4) .
O81 K3 2.85(4) 2_556
O83 C2 1.19(4) .
C1 C2 1.49(4) .
C1 C3 1.49(4) .
C3 C4 1.48(4) .
O13W K4 3.05(5) 1_655
O16W K2 2.87(4) 1_545
